data_7200433
loop_
_publ_author_name
'Harada, Jun'
'Harakawa, Mayuko'
'Ogawa, Keiichiro'

_publ_section_title
;
 Crystalline-state conformational change of \b-nitrostyrenes and its
 freezing at low temperature
;
_journal_issue 4
_journal_name_full CrystEngComm
_journal_page_first 638
_journal_paper_doi 10.1039/b815869j
_journal_volume 11
_journal_year 2009
_chemical_formula_sum 'C8 H7 N O2'
_chemical_formula_weight 149.15
_chemical_melting_point 327.15
_chemical_name_common beta-Nitrostyrene
_chemical_name_systematic
;
\b-Nitrostyrene
;
_space_group_IT_number 14
_symmetry_cell_setting monoclinic
_symmetry_space_group_name_Hall '-P 2ybc'
_symmetry_space_group_name_H-M 'P 1 21/c 1'
_atom_sites_solution_hydrogens geom
_atom_sites_solution_primary direct
_atom_sites_solution_secondary difmap
_audit_creation_method SHELXL-97
_cell_angle_alpha 90.00
_cell_angle_beta 113.470(1)
_cell_angle_gamma 90.00
_cell_formula_units_Z 4
_cell_length_a 8.0279(6)
_cell_length_b 5.7186(4)
_cell_length_c 17.6994(13)
_cell_measurement_reflns_used 3874
_cell_measurement_temperature 200
_cell_measurement_theta_max 29.8
_cell_measurement_theta_min 2.5
_cell_volume 745.33(9)
_computing_cell_refinement 'SAINT (Bruker, 1998)'
_computing_data_collection 'SMART (Bruker, 1998)'
_computing_data_reduction SAINT
_computing_molecular_graphics 'SHELXTL (Sheldrick, 2008)'
_computing_publication_material SHELXTL
_computing_structure_refinement 'SHELXL-97 (Sheldrick, 2008)'
_computing_structure_solution 'SHELXS-97 (Sheldrick, 2008)'
_diffrn_ambient_temperature 200
_diffrn_detector_area_resol_mean 8.192
_diffrn_measured_fraction_theta_full 0.995
_diffrn_measured_fraction_theta_max 0.995
_diffrn_measurement_device_type 'Bruker SMART 1000 CCD diffractometer'
_diffrn_measurement_method \w_scan
_diffrn_radiation_monochromator graphite
_diffrn_radiation_source 'fine-focus sealed tube'
_diffrn_radiation_type MoK\a
_diffrn_radiation_wavelength 0.71073
_diffrn_reflns_av_R_equivalents 0.0195
_diffrn_reflns_av_sigmaI/netI 0.0130
_diffrn_reflns_limit_h_max 11
_diffrn_reflns_limit_h_min -11
_diffrn_reflns_limit_k_max 8
_diffrn_reflns_limit_k_min -7
_diffrn_reflns_limit_l_max 24
_diffrn_reflns_limit_l_min -24
_diffrn_reflns_number 11008
_diffrn_reflns_theta_full 30.03
_diffrn_reflns_theta_max 30.03
_diffrn_reflns_theta_min 2.51
_diffrn_standards_decay_% 0
_exptl_absorpt_coefficient_mu 0.097
_exptl_absorpt_correction_T_max 0.9904
_exptl_absorpt_correction_T_min 0.9263
_exptl_absorpt_correction_type multi-scan
_exptl_absorpt_process_details 'SADABS (Sheldrick, 2002)'
_exptl_crystal_colour pale_yellow
_exptl_crystal_density_diffrn 1.329
_exptl_crystal_density_method 'not measured'
_exptl_crystal_description plate
_exptl_crystal_F_000 312
_exptl_crystal_size_max 0.80
_exptl_crystal_size_mid 0.54
_exptl_crystal_size_min 0.10
_refine_diff_density_max 0.258
_refine_diff_density_min -0.237
_refine_diff_density_rms 0.044
_refine_ls_extinction_method none
_refine_ls_goodness_of_fit_ref 1.020
_refine_ls_hydrogen_treatment constr
_refine_ls_matrix_type full
_refine_ls_number_parameters 132
_refine_ls_number_reflns 2157
_refine_ls_number_restraints 9
_refine_ls_restrained_S_all 1.028
_refine_ls_R_factor_all 0.0571
_refine_ls_R_factor_gt 0.0459
_refine_ls_shift/su_max 0.000
_refine_ls_shift/su_mean 0.000
_refine_ls_structure_factor_coef Fsqd
_refine_ls_weighting_details 'calc w=1/[\s^2^(Fo^2^)+(0.0568P)^2^+0.2089P] where P=(Fo^2^+2Fc^2^)/3'
_refine_ls_weighting_scheme calc
_refine_ls_wR_factor_gt 0.1184
_refine_ls_wR_factor_ref 0.1286
_reflns_number_gt 1745
_reflns_number_total 2157
_reflns_threshold_expression >2sigma(I)
_cod_data_source_file b815869j.txt
_cod_data_source_block no2200k
_cod_depositor_comments
;
The following automatic conversions were performed:

'_chemical_melting_point' value '54_C' was changed to '327.15' - it
was converted from degrees Celsius(C) to Kelvins(K).

Automatic conversion script
Id: cif_fix_values 1646 2011-03-28 12:23:43Z adriana 
;
_cod_original_sg_symbol_H-M P_1_21/c_1
_cod_database_code 7200433

loop_
_symmetry_equiv_pos_as_xyz
'x, y, z'
'-x, y+1/2, -z+1/2'
'-x, -y, -z'
'x, -y-1/2, z-1/2'

loop_
_atom_site_label
_atom_site_type_symbol
_atom_site_fract_x
_atom_site_fract_y
_atom_site_fract_z
_atom_site_U_iso_or_equiv
_atom_site_adp_type
_atom_site_occupancy
_atom_site_symmetry_multiplicity
_atom_site_calc_flag
_atom_site_refinement_flags
_atom_site_disorder_assembly
_atom_site_disorder_group
N1A N 0.8421(2) 0.8162(5) 0.54002(18) 0.0413(5) Uani 0.82 1 d PD A 1
O1A O 0.7641(2) 0.9839(3) 0.55176(11) 0.0522(4) Uani 0.82 1 d PD A 1
O2A O 1.0032(2) 0.7692(4) 0.57906(12) 0.0712(6) Uani 0.82 1 d PD A 1
C1A C 0.4607(2) 0.4903(3) 0.37389(8) 0.0289(3) Uani 0.82 1 d PD A 1
C2A C 0.2816(3) 0.5461(3) 0.32283(11) 0.0343(3) Uani 0.82 1 d P A 1
H2A H 0.2295 0.6870 0.3318 0.041 Uiso 0.82 1 calc PR A 1
C3A C 0.1794(2) 0.3988(4) 0.25949(13) 0.0404(4) Uani 0.82 1 d P A 1
H3A H 0.0587 0.4404 0.2243 0.048 Uiso 0.82 1 calc PR A 1
C4A C 0.2537(3) 0.1887(4) 0.24719(11) 0.0395(4) Uani 0.82 1 d P A 1
H4A H 0.1836 0.0870 0.2037 0.047 Uiso 0.82 1 calc PR A 1
C5A C 0.4294(3) 0.1289(3) 0.29843(14) 0.0362(4) Uani 0.82 1 d P A 1
H5A H 0.4791 -0.0151 0.2905 0.043 Uiso 0.82 1 calc PR A 1
C6A C 0.5334(2) 0.2774(3) 0.36125(11) 0.0337(3) Uani 0.82 1 d P A 1
H6A H 0.6544 0.2354 0.3959 0.040 Uiso 0.82 1 calc PR A 1
C7A C 0.56918(17) 0.6561(2) 0.43688(7) 0.0297(3) Uani 0.82 1 d PD A 1
H7A H 0.5081 0.7853 0.4480 0.036 Uiso 0.82 1 calc PR A 1
C8A C 0.74700(19) 0.6395(3) 0.47976(9) 0.0394(3) Uani 0.82 1 d PD A 1
H8A H 0.8121 0.5111 0.4709 0.047 Uiso 0.82 1 calc PR A 1
N1B N 0.8384(14) 0.841(3) 0.5342(14) 0.086(7) Uiso 0.18 1 d PD B 2
O1B O 0.8083(16) 1.037(2) 0.5571(8) 0.078(4) Uiso 0.18 1 d PD B 2
O2B O 1.0092(13) 0.8381(16) 0.5576(6) 0.056(2) Uiso 0.18 1 d PD B 2
C1B C 0.5010(8) 0.4336(12) 0.3773(4) 0.036(2) Uiso 0.18 1 d PGD B 2
C2B C 0.3366(10) 0.5513(10) 0.3410(4) 0.038(2) Uiso 0.18 1 d PG B 2
H2B H 0.3203 0.6981 0.3623 0.045 Uiso 0.18 1 calc PR B 2
C3B C 0.1960(8) 0.4541(13) 0.2737(5) 0.051(4) Uiso 0.18 1 d PG B 2
H3B H 0.0836 0.5345 0.2489 0.062 Uiso 0.18 1 calc PR B 2
C4B C 0.2198(10) 0.2393(14) 0.2426(4) 0.042(3) Uiso 0.18 1 d PG B 2
H4B H 0.1237 0.1729 0.1966 0.050 Uiso 0.18 1 calc PR B 2
C5B C 0.3842(12) 0.1217(11) 0.2789(5) 0.048(4) Uiso 0.18 1 d PG B 2
H5B H 0.4005 -0.0251 0.2576 0.057 Uiso 0.18 1 calc PR B 2
C6B C 0.5249(9) 0.2188(13) 0.3462(5) 0.044(3) Uiso 0.18 1 d PG B 2
H6B H 0.6372 0.1384 0.3710 0.053 Uiso 0.18 1 calc PR B 2
C7B C 0.6499(12) 0.5519(17) 0.4430(5) 0.060(2) Uiso 0.18 1 d PD B 2
H7B H 0.7584 0.4622 0.4643 0.072 Uiso 0.18 1 calc PR B 2
C8B C 0.6638(12) 0.7409(18) 0.4761(5) 0.059(2) Uiso 0.18 1 d PD B 2
H8B H 0.5565 0.8303 0.4641 0.071 Uiso 0.18 1 calc PR B 2

loop_
_atom_site_aniso_label
_atom_site_aniso_U_11
_atom_site_aniso_U_22
_atom_site_aniso_U_33
_atom_site_aniso_U_23
_atom_site_aniso_U_13
_atom_site_aniso_U_12
N1A 0.0312(7) 0.0531(9) 0.0343(7) -0.0138(7) 0.0075(5) 0.0015(5)
O1A 0.0444(8) 0.0509(8) 0.0579(8) -0.0183(7) 0.0169(6) 0.0075(7)
O2A 0.0426(7) 0.0899(15) 0.0672(12) -0.0192(11) 0.0073(7) 0.0179(9)
C1A 0.0309(7) 0.0279(6) 0.0301(6) 0.0031(5) 0.0143(5) 0.0043(6)
C2A 0.0268(7) 0.0345(7) 0.0384(8) -0.0013(5) 0.0097(7) 0.0011(5)
C3A 0.0316(7) 0.0430(9) 0.0433(8) -0.0046(8) 0.0115(6) -0.0044(6)
C4A 0.0431(9) 0.0366(8) 0.0412(9) -0.0060(7) 0.0194(7) -0.0082(9)
C5A 0.0448(9) 0.0300(8) 0.0379(8) -0.0009(6) 0.0208(9) -0.0002(6)
C6A 0.0392(8) 0.0300(7) 0.0333(7) 0.0010(7) 0.0157(5) 0.0043(5)
C7A 0.0308(6) 0.0297(6) 0.0302(6) 0.0003(5) 0.0137(5) 0.0061(5)
C8A 0.0327(6) 0.0437(7) 0.0388(7) -0.0127(6) 0.0109(5) 0.0078(6)

loop_
_atom_type_symbol
_atom_type_description
_atom_type_scat_dispersion_real
_atom_type_scat_dispersion_imag
_atom_type_scat_source
C C 0.0033 0.0016 'International Tables Vol C Tables 4.2.6.8 and 6.1.1.4'
H H 0.0000 0.0000 'International Tables Vol C Tables 4.2.6.8 and 6.1.1.4'
N N 0.0061 0.0033 'International Tables Vol C Tables 4.2.6.8 and 6.1.1.4'
O O 0.0106 0.0060 'International Tables Vol C Tables 4.2.6.8 and 6.1.1.4'

loop_
_geom_angle_atom_site_label_1
_geom_angle_atom_site_label_2
_geom_angle_atom_site_label_3
_geom_angle
_geom_angle_site_symmetry_1
_geom_angle_site_symmetry_3
_geom_angle_publ_flag
O1A N1A O2A 125.35(17) . . ?
O1A N1A C8A 121.59(16) . . ?
O2A N1A C8A 112.96(18) . . ?
C2A C1A C6A 118.72(13) . . ?
C2A C1A C7A 119.58(15) . . ?
C6A C1A C7A 121.67(15) . . ?
C3A C2A C1A 120.79(13) . . ?
C2A C3A C4A 119.90(14) . . ?
C5A C4A C3A 119.88(15) . . ?
C4A C5A C6A 120.48(14) . . ?
C5A C6A C1A 120.20(14) . . ?
C8A C7A C1A 124.75(13) . . ?
C7A C8A N1A 120.24(13) . . ?
O1B N1B O2B 103.3(10) . . ?
O1B N1B C8B 108.6(11) . . ?
O2B N1B C8B 145.5(13) . . ?
C2B C1B C6B 120.0 . . ?
C2B C1B C7B 118.0(6) . . ?
C6B C1B C7B 121.8(6) . . ?
C3B C2B C1B 120.0 . . ?
C2B C3B C4B 120.0 . . ?
C3B C4B C5B 120.0 . . ?
C6B C5B C4B 120.0 . . ?
C5B C6B C1B 120.0 . . ?
C8B C7B C1B 133.3(10) . . ?
C7B C8B N1B 123.9(10) . . ?

loop_
_geom_bond_atom_site_label_1
_geom_bond_atom_site_label_2
_geom_bond_distance
_geom_bond_site_symmetry_2
_geom_bond_publ_flag
N1A O1A 1.208(2) . ?
N1A O2A 1.229(2) . ?
N1A C8A 1.447(2) . ?
C1A C2A 1.397(2) . ?
C1A C6A 1.406(2) . ?
C1A C7A 1.4582(18) . ?
C2A C3A 1.381(3) . ?
C3A C4A 1.397(3) . ?
C4A C5A 1.382(3) . ?
C5A C6A 1.384(3) . ?
C7A C8A 1.3266(18) . ?
N1B O1B 1.250(9) . ?
N1B O2B 1.264(9) . ?
N1B C8B 1.483(8) . ?
C1B C2B 1.3900 . ?
C1B C6B 1.3900 . ?
C1B C7B 1.460(7) . ?
C2B C3B 1.3900 . ?
C3B C4B 1.3900 . ?
C4B C5B 1.3900 . ?
C5B C6B 1.3900 . ?
C7B C8B 1.213(12) . ?

loop_
_geom_torsion_atom_site_label_1
_geom_torsion_atom_site_label_2
_geom_torsion_atom_site_label_3
_geom_torsion_atom_site_label_4
_geom_torsion
_geom_torsion_site_symmetry_1
_geom_torsion_site_symmetry_2
_geom_torsion_site_symmetry_3
_geom_torsion_site_symmetry_4
_geom_torsion_publ_flag
C6A C1A C2A C3A -2.0(2) . . . . ?
C7A C1A C2A C3A 176.05(13) . . . . ?
C1A C2A C3A C4A 1.5(2) . . . . ?
C2A C3A C4A C5A -0.1(2) . . . . ?
C3A C4A C5A C6A -0.9(2) . . . . ?
C4A C5A C6A C1A 0.4(2) . . . . ?
C2A C1A C6A C5A 1.01(19) . . . . ?
C7A C1A C6A C5A -176.98(13) . . . . ?
C2A C1A C7A C8A -168.83(14) . . . . ?
C6A C1A C7A C8A 9.1(2) . . . . ?
C1A C7A C8A N1A 179.0(2) . . . . ?
O1A N1A C8A C7A -1.4(5) . . . . ?
O2A N1A C8A C7A 175.0(2) . . . . ?
C6B C1B C2B C3B 0.0 . . . . ?
C7B C1B C2B C3B 174.6(7) . . . . ?
C1B C2B C3B C4B 0.0 . . . . ?
C2B C3B C4B C5B 0.0 . . . . ?
C3B C4B C5B C6B 0.0 . . . . ?
C4B C5B C6B C1B 0.0 . . . . ?
C2B C1B C6B C5B 0.0 . . . . ?
C7B C1B C6B C5B -174.4(7) . . . . ?
C2B C1B C7B C8B 0.9(14) . . . . ?
C6B C1B C7B C8B 175.4(10) . . . . ?
C1B C7B C8B N1B -170.6(16) . . . . ?
O1B N1B C8B C7B 179.6(15) . . . . ?
O2B N1B C8B C7B 23(5) . . . . ?
